data_1575288
loop_
_publ_author_name
'Pal, Prasanta'
'Bulgarevich, Kirill'
'Hanaki, Ryota'
'Kawabata, Kohsuke'
'Takimiya, Kazuo'

_publ_section_title
;
 Extension of the &#x3c0;-conjugated core of methylchalcogenolated
 polycyclic aromatic hydrocarbons: synthesis and characterization of
 1,4,7,10-tetrakis(methylthio)- and tetramethoxy-coronene.
;
_journal_issue 34
_journal_name_full 'Chemical science'
_journal_page_first 15368
_journal_page_last 15377
_journal_paper_doi 10.1039/d5sc03215f
_journal_volume 16
_journal_year 2025
_chemical_formula_moiety 'C28 H20 S4'
_chemical_formula_sum 'C28 H20 S4'
_chemical_formula_weight 484.68
_space_group_crystal_system triclinic
_space_group_IT_number 2
_space_group_name_Hall '-P 1'
_space_group_name_H-M_alt 'P -1'
_atom_sites_solution_hydrogens geom
_atom_sites_solution_primary dual
_audit_creation_date 2025-02-21
_audit_creation_method
;
Olex2 1.5-ac7-013
(compiled 2025.01.02 svn.rf662f148 for Rigaku Oxford Diffraction, GUI svn.r7109)
;
_audit_update_record
;
2025-04-25 deposited with the CCDC.	2025-07-31 downloaded from the CCDC.
;
_cell_angle_alpha 88.761(2)
_cell_angle_beta 77.638(3)
_cell_angle_gamma 86.513(3)
_cell_formula_units_Z 1
_cell_length_a 5.2396(2)
_cell_length_b 8.8512(2)
_cell_length_c 11.4251(3)
_cell_measurement_reflns_used 6272
_cell_measurement_temperature 200(2)
_cell_measurement_theta_max 76.7950
_cell_measurement_theta_min 3.9260
_cell_volume 516.60(3)
_computing_cell_refinement 'CrysAlisPro 1.171.44.94a (Rigaku OD, 2025)'
_computing_data_collection 'CrysAlisPro 1.171.44.94a (Rigaku OD, 2025)'
_computing_data_reduction 'CrysAlisPro 1.171.44.94a (Rigaku OD, 2025)'
_computing_molecular_graphics 'Olex2 1.5-ac7-013 (Dolomanov et al., 2009)'
_computing_publication_material 'Olex2 1.5-ac7-013 (Dolomanov et al., 2009)'
_computing_structure_refinement 'SHELXL 2018/3 (Sheldrick, 2015)'
_computing_structure_solution 'SHELXT  (Sheldrick, 2015)'
_diffrn_ambient_temperature 200(2)
_diffrn_detector 'Hybrid Pixel Array Detector'
_diffrn_detector_area_resol_mean 10.0000
_diffrn_detector_type HyPix
_diffrn_measured_fraction_theta_full 0.998
_diffrn_measured_fraction_theta_max 0.956
_diffrn_measurement_details
;
List of Runs (angles in degrees, time in seconds):

  # Type    Start    End  Width  t~exp~   \w     \q     \k     \f   Frames
#--------------------------------------------------------------------------
  1  \w     33.00 153.00   0.50    0.50    --  104.77   0.00 -30.00  240
  2  \w     97.00 175.00   0.50    0.50    --  104.77  19.00-180.00  156
  3  \w    -23.00  96.00   0.50    0.20    --   47.91   0.00-150.00  238
  4  \w     36.00 111.00   0.50    0.50    --  104.77-125.00-120.00  150
  5  \w     36.00 111.00   0.50    0.50    --  104.77-125.00-120.00  150
  6  \w     35.00 106.00   0.50    0.50    --  104.77-101.00-127.92  142
  7  \w     35.00 106.00   0.50    0.50    --  104.77-101.00-127.92  142
  8  \w     35.00 106.00   0.50    0.50    --  104.77 -99.00 -90.00  142
  9  \w     35.00 106.00   0.50    0.50    --  104.77 -99.00 -30.00  142
 10  \w     35.00 106.00   0.50    0.50    --  104.77 -99.00  30.00  142
 11  \w     35.00 106.00   0.50    0.50    --  104.77 -99.00  30.00  142
 12  \w     35.00 106.00   0.50    0.50    --  104.77 -99.00  90.00  142
 13  \w     35.00 106.00   0.50    0.50    --  104.77 -99.00 150.00  142
 14  \w    -24.00  24.00   0.50    0.20    --   47.91 -19.00   0.00   96
 15  \w    -23.00  40.00   0.50    0.20    --   47.91 -37.00 150.00  126
 16  \w    -23.00  61.00   0.50    0.20    --   47.91 -57.00-180.00  168
 17  \w    -23.00  61.00   0.50    0.20    --   47.91 -57.00-180.00  168
 18  \w   -120.00 -27.00   0.50    0.20    --  -47.91 -77.00-180.00  186
 19  \w   -120.00 -35.00   0.50    0.20    --  -47.91 -57.00  60.00  170
 20  \w   -120.00 -35.00   0.50    0.20    --  -47.91 -57.00 -30.00  170
 21  \w   -120.00 -27.00   0.50    0.20    --  -47.91 -77.00 -90.00  186
 22  \w   -169.00 -76.00   0.50    0.50    --  -97.00 -77.00-180.00  186
 23  \w   -169.00 -83.00   0.50    0.50    --  -97.00 -59.00-128.96  172
 24  \w   -169.00 -83.00   0.50    0.50    --  -97.00 -59.00 -63.82  172
 25  \w   -169.00 -84.00   0.50    0.50    --  -97.00 -57.00   0.00  170
 26  \w   -169.00 -84.00   0.50    0.50    --  -97.00 -57.00  30.00  170
 27  \w   -169.00-120.00   0.50    0.50    --  -97.00 -61.00 116.36   98
 28  \w   -169.00 -84.00   0.50    0.50    --  -97.00 -57.00 138.99  170
 29  \w   -169.00 -84.00   0.50    0.50    --  -97.00 -57.00  90.00  170
 30  \w   -169.00 -83.00   0.50    0.50    --  -97.00 -61.00  58.25  172
 31  \w   -169.00 -89.00   0.50    0.50    --  -97.00 -37.00-180.00  160
 32  \w   -167.00 -91.00   0.50    0.50    --  -97.00 -99.00 -90.00  152
 33  \w   -167.00 -91.00   0.50    0.50    --  -97.00 -99.00 120.00  152
 34  \w    -68.00 -25.00   0.50    0.50    --  -97.00  57.00 -30.00   86
 35  \w    -68.00 -25.00   0.50    0.50    --  -97.00  57.00   0.00   86
 36  \w    -68.00 -25.00   0.50    0.50    --  -97.00  57.00  30.00   86
 37  \w    -68.00 -25.00   0.50    0.50    --  -97.00  57.00  90.00   86
 38  \w    -68.00 -25.00   0.50    0.50    --  -97.00  57.00 120.00   86
 39  \w    -68.00 -25.00   0.50    0.50    --  -97.00  57.00 150.00   86
 40  \w   -108.00 -25.00   0.50    0.50    --  -97.00  77.00 150.00  166
;
_diffrn_measurement_device 'four-circle diffractometer'
_diffrn_measurement_device_type 'ROD, SynergyCustom DW system, HyPix'
_diffrn_measurement_method '\w scans'
_diffrn_orient_matrix_type 'CrysAlisPro convention (1999,Acta A55,543-557)'
_diffrn_orient_matrix_UB_11 0.0724706000
_diffrn_orient_matrix_UB_12 -0.0004840000
_diffrn_orient_matrix_UB_13 -0.1379855000
_diffrn_orient_matrix_UB_21 -0.0621500000
_diffrn_orient_matrix_UB_22 0.1722803000
_diffrn_orient_matrix_UB_23 -0.0021616000
_diffrn_orient_matrix_UB_31 0.2859884000
_diffrn_orient_matrix_UB_32 0.0269829000
_diffrn_orient_matrix_UB_33 0.0034648000
_diffrn_radiation_monochromator mirror
_diffrn_radiation_probe x-ray
_diffrn_radiation_type 'Cu K\a'
_diffrn_radiation_wavelength 1.54184
_diffrn_reflns_av_R_equivalents 0.0638
_diffrn_reflns_av_unetI/netI 0.0399
_diffrn_reflns_Laue_measured_fraction_full 0.998
_diffrn_reflns_Laue_measured_fraction_max 0.956
_diffrn_reflns_limit_h_max 6
_diffrn_reflns_limit_h_min -5
_diffrn_reflns_limit_k_max 11
_diffrn_reflns_limit_k_min -10
_diffrn_reflns_limit_l_max 14
_diffrn_reflns_limit_l_min -14
_diffrn_reflns_number 11558
_diffrn_reflns_point_group_measured_fraction_full 0.998
_diffrn_reflns_point_group_measured_fraction_max 0.956
_diffrn_reflns_theta_full 67.684
_diffrn_reflns_theta_max 77.198
_diffrn_reflns_theta_min 3.961
_diffrn_source 'Rotating-anode X-ray tube'
_diffrn_source_type 'Rigaku (Cu) X-ray Source'
_exptl_absorpt_coefficient_mu 4.338
_exptl_absorpt_correction_T_max 1.00000
_exptl_absorpt_correction_T_min 0.43816
_exptl_absorpt_correction_type multi-scan
_exptl_absorpt_process_details
;
CrysAlisPro 1.171.44.94a (Rigaku Oxford Diffraction, 2025)
Empirical absorption correction using spherical harmonics,
implemented in SCALE3 ABSPACK scaling algorithm.
;
_exptl_crystal_colour yellow
_exptl_crystal_colour_primary yellow
_exptl_crystal_density_diffrn 1.558
_exptl_crystal_description plate
_exptl_crystal_F_000 252
_refine_diff_density_max 0.506
_refine_diff_density_min -0.517
_refine_diff_density_rms 0.097
_refine_ls_extinction_method none
_refine_ls_goodness_of_fit_ref 1.070
_refine_ls_hydrogen_treatment constr
_refine_ls_matrix_type full
_refine_ls_number_parameters 147
_refine_ls_number_reflns 2096
_refine_ls_number_restraints 0
_refine_ls_restrained_S_all 1.070
_refine_ls_R_factor_all 0.0525
_refine_ls_R_factor_gt 0.0469
_refine_ls_shift/su_max 0.001
_refine_ls_shift/su_mean 0.000
_refine_ls_structure_factor_coef Fsqd
_refine_ls_weighting_details 'w=1/[\s^2^(Fo^2^)+(0.1011P)^2^+0.0614P] where P=(Fo^2^+2Fc^2^)/3'
_refine_ls_weighting_scheme calc
_refine_ls_wR_factor_gt 0.1342
_refine_ls_wR_factor_ref 0.1396
_reflns_Friedel_coverage 0.000
_reflns_number_gt 1816
_reflns_number_total 2096
_reflns_threshold_expression 'I > 2\s(I)'
_cod_data_source_file d5sc03215f2.cif
_cod_data_source_block 250221_mt-coronene_plate_200k_auto
_cod_depositor_comments 'Adding full bibliography for 1575279--1575293.cif.'
_cod_database_code 1575288
_shelx_shelxl_version_number 2018/3
_chemical_oxdiff_formula CHS
_shelx_space_group_comment
;
The symmetry employed for this shelxl refinement is uniquely defined
by the following loop, which should always be used as a source of
symmetry information in preference to the above space-group names.
They are only intended as comments.
;
_diffrn_oxdiff_digest_od_ed
;

;
_olex2_refinement_description
;
1. Fixed Uiso
 At 1.2 times of:
  All C(H) groups
 At 1.5 times of:
  All C(H,H,H) groups
2.a Aromatic/amide H refined with riding coordinates:
 C9(H9), C14(H14), C2(H2), C8(H8)
2.b Idealised Me refined as rotating group:
 C13(H13A,H13B,H13C), C16(H16A,H16B,H16C)
;
_olex2_submission_special_instructions 'No special instructions were received'
_oxdiff_exptl_absorpt_empirical_details
;
Empirical correction (ABSPACK) includes:
- Absorption correction using spherical harmonics
- Frame scaling
;
_oxdiff_exptl_absorpt_empirical_full_max 2.066
_oxdiff_exptl_absorpt_empirical_full_min 0.446

loop_
_space_group_symop_operation_xyz
'x, y, z'
'-x, -y, -z'

loop_
_atom_site_label
_atom_site_type_symbol
_atom_site_fract_x
_atom_site_fract_y
_atom_site_fract_z
_atom_site_U_iso_or_equiv
_atom_site_adp_type
_atom_site_occupancy
_atom_site_site_symmetry_order
_atom_site_calc_flag
_atom_site_refinement_flags_posn
_atom_site_refinement_flags_adp
_atom_site_refinement_flags_occupancy
_atom_site_disorder_assembly
_atom_site_disorder_group
S12 S 0.61262(10) 0.16715(6) 0.74856(5) 0.0316(2) Uani 1 1 d . . . . .
S15 S 0.49902(11) 0.28143(7) 0.06508(5) 0.0352(2) Uani 1 1 d . . . . .
C3 C -0.1778(4) 0.5733(2) 0.74660(18) 0.0231(4) Uani 1 1 d . . . . .
C6 C 0.1291(4) 0.4311(2) 0.58765(18) 0.0211(4) Uani 1 1 d . . . . .
C10 C 0.2561(4) 0.3623(2) 0.67478(18) 0.0223(4) Uani 1 1 d . . . . .
C5 C 0.2160(4) 0.3950(2) 0.46410(18) 0.0214(4) Uani 1 1 d . . . . .
C1 C -0.0890(4) 0.5367(2) 0.62428(18) 0.0216(4) Uani 1 1 d . . . . .
C9 C 0.5565(4) 0.2207(2) 0.51601(18) 0.0240(4) Uani 1 1 d . . . . .
H9 H 0.700298 0.149472 0.491582 0.029 Uiso 1 1 calc R U . . .
C7 C 0.4312(4) 0.2915(2) 0.42791(18) 0.0234(4) Uani 1 1 d . . . . .
C14 C 0.1627(4) 0.4013(2) 0.79676(18) 0.0258(4) Uani 1 1 d . . . . .
H14 H 0.247324 0.356429 0.855662 0.031 Uiso 1 1 calc R U . . .
C2 C -0.0460(4) 0.5019(2) 0.83127(18) 0.0261(4) Uani 1 1 d . . . . .
H2 H -0.104800 0.524794 0.913860 0.031 Uiso 1 1 calc R U . . .
C8 C 0.5198(4) 0.2564(2) 0.30503(19) 0.0246(4) Uani 1 1 d . . . . .
H8 H 0.666440 0.186822 0.281447 0.030 Uiso 1 1 calc R U . . .
C11 C 0.4724(4) 0.2539(2) 0.63535(19) 0.0231(4) Uani 1 1 d . . . . .
C4 C 0.3986(4) 0.3205(2) 0.21912(18) 0.0247(4) Uani 1 1 d . . . . .
C13 C 0.8812(5) 0.0513(3) 0.6678(2) 0.0355(5) Uani 1 1 d . . . . .
H13A H 0.995149 0.113700 0.609407 0.053 Uiso 1 1 calc R U . . .
H13B H 0.814717 -0.028037 0.625735 0.053 Uiso 1 1 calc R U . . .
H13C H 0.980928 0.004558 0.723859 0.053 Uiso 1 1 calc R U . . .
C16 C 0.7753(5) 0.1493(3) 0.0563(2) 0.0383(6) Uani 1 1 d . . . . .
H16A H 0.844183 0.120916 -0.027497 0.057 Uiso 1 1 calc R U . . .
H16B H 0.721370 0.058747 0.103796 0.057 Uiso 1 1 calc R U . . .
H16C H 0.911541 0.195977 0.087627 0.057 Uiso 1 1 calc R U . . .

loop_
_atom_site_aniso_label
_atom_site_aniso_U_11
_atom_site_aniso_U_22
_atom_site_aniso_U_33
_atom_site_aniso_U_23
_atom_site_aniso_U_13
_atom_site_aniso_U_12
S12 0.0307(3) 0.0335(3) 0.0304(3) -0.0001(2) -0.0093(2) 0.0108(2)
S15 0.0323(3) 0.0444(4) 0.0267(3) -0.0051(2) -0.0060(2) 0.0158(2)
C3 0.0202(9) 0.0228(10) 0.0261(10) -0.0003(8) -0.0046(8) 0.0001(8)
C6 0.0184(9) 0.0199(9) 0.0252(10) 0.0003(7) -0.0050(7) -0.0011(7)
C10 0.0195(9) 0.0204(9) 0.0273(10) -0.0002(7) -0.0062(8) 0.0007(7)
C5 0.0187(9) 0.0197(9) 0.0263(10) 0.0002(7) -0.0060(8) -0.0008(7)
C1 0.0185(9) 0.0206(9) 0.0260(9) -0.0007(7) -0.0055(8) -0.0005(8)
C9 0.0208(10) 0.0225(9) 0.0284(10) 0.0004(8) -0.0061(8) 0.0029(8)
C7 0.0187(9) 0.0237(10) 0.0273(10) -0.0005(8) -0.0044(7) -0.0003(8)
C14 0.0248(10) 0.0281(10) 0.0255(10) 0.0021(8) -0.0091(8) 0.0015(8)
C2 0.0253(10) 0.0305(10) 0.0227(10) -0.0010(8) -0.0063(8) 0.0019(8)
C8 0.0213(10) 0.0238(9) 0.0278(10) -0.0014(8) -0.0049(8) 0.0055(8)
C11 0.0202(9) 0.0207(9) 0.0291(10) 0.0018(7) -0.0073(8) 0.0005(7)
C4 0.0227(10) 0.0248(9) 0.0252(10) -0.0021(8) -0.0027(8) 0.0021(8)
C13 0.0340(11) 0.0336(12) 0.0404(13) 0.0005(10) -0.0144(9) 0.0072(9)
C16 0.0365(12) 0.0442(13) 0.0305(11) -0.0054(10) -0.0034(9) 0.0143(10)

loop_
_atom_type_symbol
_atom_type_description
_atom_type_scat_dispersion_real
_atom_type_scat_dispersion_imag
_atom_type_scat_source
C C 0.0181 0.0091 'International Tables Vol C Tables 4.2.6.8 and 6.1.1.4'
H H 0.0000 0.0000 'International Tables Vol C Tables 4.2.6.8 and 6.1.1.4'
S S 0.3331 0.5567 'International Tables Vol C Tables 4.2.6.8 and 6.1.1.4'

loop_
_citation_id
_citation_doi
_citation_year
1 10.1039/D5SC03215F 2025

loop_
_geom_angle_atom_site_label_1
_geom_angle_atom_site_label_2
_geom_angle_atom_site_label_3
_geom_angle
_geom_angle_site_symmetry_1
_geom_angle_site_symmetry_3
_geom_angle_publ_flag
C11 S12 C13 103.73(10) . . ?
C4 S15 C16 104.03(10) . . ?
C1 C3 C2 118.42(18) . . ?
C1 C3 C4 119.06(17) . 2_566 ?
C2 C3 C4 122.51(19) . 2_566 ?
C10 C6 C5 120.63(18) . . ?
C10 C6 C1 119.67(18) . . ?
C5 C6 C1 119.70(17) . . ?
C6 C10 C11 118.39(18) . . ?
C14 C10 C6 118.73(18) . . ?
C14 C10 C11 122.87(18) . . ?
C6 C5 C1 121.08(19) . 2_566 ?
C7 C5 C6 119.74(18) . . ?
C7 C5 C1 119.18(19) . 2_566 ?
C3 C1 C6 120.30(17) . . ?
C3 C1 C5 120.48(18) . 2_566 ?
C6 C1 C5 119.22(19) . 2_566 ?
C11 C9 C7 121.06(19) . . ?
C5 C7 C9 119.53(18) . . ?
C5 C7 C8 119.92(18) . . ?
C8 C7 C9 120.55(19) . . ?
C2 C14 C10 121.37(17) . . ?
C14 C2 C3 121.52(19) . . ?
C4 C8 C7 121.51(19) . . ?
C10 C11 S12 116.07(15) . . ?
C9 C11 S12 123.30(15) . . ?
C9 C11 C10 120.62(17) . . ?
C3 C4 S15 116.47(15) 2_566 . ?
C8 C4 S15 123.69(16) . . ?
C8 C4 C3 119.84(19) . 2_566 ?

loop_
_geom_bond_atom_site_label_1
_geom_bond_atom_site_label_2
_geom_bond_distance
_geom_bond_site_symmetry_2
_geom_bond_publ_flag
S12 C11 1.760(2) . ?
S12 C13 1.787(2) . ?
S15 C4 1.761(2) . ?
S15 C16 1.792(2) . ?
C3 C1 1.413(3) . ?
C3 C2 1.421(3) . ?
C3 C4 1.437(3) 2_566 ?
C6 C10 1.419(3) . ?
C6 C5 1.424(3) . ?
C6 C1 1.427(3) . ?
C10 C14 1.418(3) . ?
C10 C11 1.441(3) . ?
C5 C1 1.428(3) 2_566 ?
C5 C7 1.405(3) . ?
C9 C7 1.429(3) . ?
C9 C11 1.372(3) . ?
C7 C8 1.416(3) . ?
C14 C2 1.362(3) . ?
C8 C4 1.374(3) . ?
